data_2224354
loop_
_publ_author_name
'Fu, Jun-Dan'
'Tang, Zhi-Wei'
'Yuan, Ming-Yue'
'Wen, Yi-Hang'

_publ_section_title
;Poly[[tetraaquabis(\m~3~-1<i>H</i>-benzimidazole-5,6-dicarboxylato)dicobalt(II)]
 trihydrate]
;
_journal_coeditor_code LH2948
_journal_issue 12
_journal_name_full 'Acta Crystallographica Section E'
_journal_page_first m1657
_journal_paper_doi 10.1107/S1600536809049083
_journal_volume 65
_journal_year 2009
_chemical_formula_iupac '[Co2 (C9 H4 N2 O4)2 (H2 O)4], 3H2 O'
_chemical_formula_moiety 'C18 H16 Co2 N4 O12, 3(H2 O)'
_chemical_formula_sum 'C18 H22 Co2 N4 O15'
_chemical_formula_weight 652.26
_chemical_name_systematic
;Poly[[tetraaquabis(\m~3~-1<i>H</i>-benzimidazole-5,6-dicarboxylato)dicobalt(II)]
trihydrate]
;
_space_group_IT_number 15
_symmetry_cell_setting monoclinic
_symmetry_space_group_name_Hall '-C 2yc'
_symmetry_space_group_name_H-M 'C 1 2/c 1'
_atom_sites_solution_hydrogens geom
_atom_sites_solution_primary direct
_atom_sites_solution_secondary difmap
_audit_creation_method SHELXL-97
_cell_angle_alpha 90.00
_cell_angle_beta 121.006(4)
_cell_angle_gamma 90.00
_cell_formula_units_Z 4
_cell_length_a 22.4085(18)
_cell_length_b 9.1564(7)
_cell_length_c 13.0907(10)
_cell_measurement_reflns_used 5695
_cell_measurement_temperature 296(2)
_cell_measurement_theta_max 27.61
_cell_measurement_theta_min 2.12
_cell_volume 2302.2(3)
_computing_cell_refinement 'SAINT (Bruker, 2006)'
_computing_data_collection 'APEX2 (Bruker, 2006)'
_computing_data_reduction 'SAINT (Bruker, 2006)'
_computing_molecular_graphics 'SHELXTL (Sheldrick, 2008)'
_computing_publication_material 'SHELXTL (Sheldrick, 2008)'
_computing_structure_refinement 'SHELXL97 (Sheldrick, 2008)'
_computing_structure_solution 'SHELXS97 (Sheldrick, 2008)'
_diffrn_ambient_temperature 296(2)
_diffrn_measured_fraction_theta_full 0.996
_diffrn_measured_fraction_theta_max 0.996
_diffrn_measurement_device_type 'Bruker APEXII'
_diffrn_measurement_method '\w scans'
_diffrn_radiation_monochromator graphite
_diffrn_radiation_source 'fine-focus sealed tube'
_diffrn_radiation_type MoK\a
_diffrn_radiation_wavelength 0.71073
_diffrn_reflns_av_R_equivalents 0.0182
_diffrn_reflns_av_sigmaI/netI 0.0183
_diffrn_reflns_limit_h_max 27
_diffrn_reflns_limit_h_min -29
_diffrn_reflns_limit_k_max 11
_diffrn_reflns_limit_k_min -11
_diffrn_reflns_limit_l_max 17
_diffrn_reflns_limit_l_min -16
_diffrn_reflns_number 9315
_diffrn_reflns_theta_full 27.61
_diffrn_reflns_theta_max 27.61
_diffrn_reflns_theta_min 2.12
_diffrn_standards_decay_% 0
_diffrn_standards_interval_count 0
_diffrn_standards_number 0
_exptl_absorpt_coefficient_mu 1.530
_exptl_absorpt_correction_T_max 0.90
_exptl_absorpt_correction_T_min 0.63
_exptl_absorpt_correction_type multi-scan
_exptl_absorpt_process_details '(SADABS; Sheldrick, 1996)'
_exptl_crystal_colour red
_exptl_crystal_density_diffrn 1.882
_exptl_crystal_density_method 'not measured'
_exptl_crystal_description block
_exptl_crystal_F_000 1328
_exptl_crystal_size_max .43
_exptl_crystal_size_mid .25
_exptl_crystal_size_min .07
_refine_diff_density_max 0.814
_refine_diff_density_min -0.627
_refine_ls_extinction_method none
_refine_ls_goodness_of_fit_ref 1.031
_refine_ls_hydrogen_treatment constr
_refine_ls_matrix_type full
_refine_ls_number_parameters 174
_refine_ls_number_reflns 2656
_refine_ls_number_restraints 6
_refine_ls_restrained_S_all 1.031
_refine_ls_R_factor_gt 0.0287
_refine_ls_shift/su_max 0.001
_refine_ls_shift/su_mean 0.000
_refine_ls_structure_factor_coef Fsqd
_refine_ls_weighting_details 'calc w=1/[\s^2^(Fo^2^)+(0.0533P)^2^+3.4124P] where P=(Fo^2^+2Fc^2^)/3'
_refine_ls_weighting_scheme calc
_refine_ls_wR_factor_gt 0.0842
_refine_ls_wR_factor_ref 0.0870
_reflns_number_gt 2402
_reflns_number_total 2656
_reflns_threshold_expression I>2\s(I)
_cod_data_source_file lh2948.cif
_cod_data_source_block I
_cod_depositor_comments
;
The following automatic conversions were performed:
'_symmetry_cell_setting' value 'Monoclinic' changed to 'monoclinic'
according to '/home/saulius/struct/CIF-dictionaries/cif_core.dic'
dictionary named 'cif_core.dic' version 2.4.1 from 2010-06-29.

Automatic conversion script
Id: cif_fix_enum 1527 2010-12-29 10:47:43Z saulius 

The following automatic conversions were performed:

'_symmetry_cell_setting' value 'Monoclinic' changed to 'monoclinic'
according to /home/saulius/struct/CIF-dictionaries/cif_core.dic
dictionary named 'cif_core.dic' version 2.4.1 from 2010-06-29.

Automatic conversion script
Id: cif_fix_values 1715 2011-07-08 13:25:40Z adriana 
;
_cod_original_sg_symbol_H-M 'C 2/c'
_cod_database_code 2224354
_cod_database_fobs_code 2224354

loop_
_symmetry_equiv_pos_as_xyz
'x, y, z'
'-x, y, -z+1/2'
'x+1/2, y+1/2, z'
'-x+1/2, y+1/2, -z+1/2'
'-x, -y, -z'
'x, -y, z-1/2'
'-x+1/2, -y+1/2, -z'
'x+1/2, -y+1/2, z-1/2'

loop_
_atom_site_type_symbol
_atom_site_label
_atom_site_fract_x
_atom_site_fract_y
_atom_site_fract_z
_atom_site_U_iso_or_equiv
_atom_site_adp_type
_atom_site_calc_flag
_atom_site_refinement_flags
_atom_site_occupancy
_atom_site_disorder_assembly
_atom_site_disorder_group
Co Co1 0.199951(12) 0.14498(3) 0.12124(2) 0.01825(10) Uani d . 1 . .
O O1 -0.19686(7) 0.44398(15) -0.25564(13) 0.0239(3) Uani d . 1 . .
O O2 -0.20916(7) 0.22564(15) -0.33254(12) 0.0216(3) Uani d . 1 . .
O O3 -0.10064(8) -0.07292(17) -0.23544(16) 0.0335(4) Uani d . 1 . .
O O3W 0.20211(8) 0.25089(16) 0.26967(13) 0.0277(3) Uani d D 1 . .
H H3WA 0.1974 0.3419 0.2690 0.042 Uiso d RD 1 . .
H H3WB 0.1706 0.2071 0.2742 0.042 Uiso d RD 1 . .
O O4 -0.14121(7) 0.02445(15) -0.12688(12) 0.0224(3) Uani d . 1 . .
O O4W 0.20838(8) 0.03724(17) -0.01154(13) 0.0302(3) Uani d D 1 . .
H H4WA 0.2019 0.0885 -0.0696 0.045 Uiso d RD 1 . .
H H4WB 0.1863 -0.0415 -0.0365 0.045 Uiso d RD 1 . .
N N1 0.07455(8) 0.50513(18) -0.06630(15) 0.0222(3) Uani d . 1 . .
H H1A 0.0716 0.5976 -0.0794 0.027 Uiso d R 1 . .
N N2 0.12237(8) 0.28672(18) 0.00087(15) 0.0225(3) Uani d . 1 . .
C C1 -0.09320(9) 0.3057(2) -0.19386(16) 0.0181(4) Uani d . 1 . .
C C2 -0.06298(9) 0.1649(2) -0.15733(16) 0.0175(4) Uani d . 1 . .
C C3 0.00868(10) 0.1468(2) -0.09321(18) 0.0207(4) Uani d . 1 . .
H H3A 0.0285 0.0544 -0.0700 0.025 Uiso calc R 1 . .
C C4 0.05016(9) 0.2710(2) -0.06466(17) 0.0195(4) Uani d . 1 . .
C C5 0.01982(10) 0.4091(2) -0.10514(17) 0.0189(4) Uani d . 1 . .
C C6 -0.05185(9) 0.4293(2) -0.16866(17) 0.0195(4) Uani d . 1 . .
H H6A -0.0714 0.5216 -0.1933 0.023 Uiso calc R 1 . .
C C7 -0.17032(9) 0.3262(2) -0.26428(16) 0.0177(3) Uani d . 1 . .
C C8 -0.10569(9) 0.0287(2) -0.17727(16) 0.0194(4) Uani d . 1 . .
C C9 0.13324(10) 0.4278(2) -0.00439(18) 0.0240(4) Uani d . 1 . .
H H9A 0.1774 0.4691 0.0315 0.029 Uiso calc R 1 . .
O O1W 0.0000 0.24202(17) 0.2500 0.1066(18) Uani d S 1 . .
H H1W -0.0300 0.1917 0.2543 0.160 Uiso d R 1 . .
O O2W 0.1643 0.75912(17) 0.0016 0.0530(5) Uani d R 1 . .
H H2WA 0.1492 0.8072 0.0382 0.080 Uiso d R 1 . .
H H2WB 0.2053 0.7403 0.0558 0.080 Uiso d R 1 . .

loop_
_atom_site_aniso_label
_atom_site_aniso_U_11
_atom_site_aniso_U_22
_atom_site_aniso_U_33
_atom_site_aniso_U_12
_atom_site_aniso_U_13
_atom_site_aniso_U_23
Co1 0.01193(15) 0.01637(16) 0.02247(16) -0.00183(8) 0.00601(11) 0.00077(9)
O1 0.0152(6) 0.0189(7) 0.0326(7) 0.0021(5) 0.0086(6) -0.0031(6)
O2 0.0145(6) 0.0201(7) 0.0250(7) -0.0001(5) 0.0064(5) -0.0035(5)
O3 0.0321(8) 0.0251(8) 0.0530(10) -0.0099(6) 0.0289(8) -0.0140(7)
O3W 0.0269(8) 0.0208(7) 0.0381(8) -0.0053(6) 0.0186(7) -0.0047(6)
O4 0.0197(6) 0.0207(7) 0.0290(7) -0.0043(5) 0.0139(6) -0.0005(5)
O4W 0.0398(9) 0.0241(7) 0.0287(7) -0.0068(6) 0.0191(7) -0.0012(6)
N1 0.0166(8) 0.0159(8) 0.0313(9) -0.0036(6) 0.0104(7) -0.0003(6)
N2 0.0118(7) 0.0221(8) 0.0271(8) -0.0023(6) 0.0054(6) 0.0023(7)
C1 0.0134(8) 0.0187(9) 0.0201(8) 0.0002(7) 0.0072(7) 0.0008(7)
C2 0.0138(8) 0.0164(9) 0.0202(8) -0.0008(6) 0.0072(7) 0.0011(7)
C3 0.0148(9) 0.0162(9) 0.0263(9) 0.0010(6) 0.0072(7) 0.0029(7)
C4 0.0123(8) 0.0212(9) 0.0219(9) -0.0009(7) 0.0067(7) 0.0021(7)
C5 0.0171(9) 0.0161(9) 0.0225(9) -0.0024(7) 0.0095(7) 0.0000(7)
C6 0.0163(8) 0.0159(9) 0.0244(9) 0.0015(7) 0.0091(7) 0.0023(7)
C7 0.0135(8) 0.0176(8) 0.0208(9) 0.0006(7) 0.0079(7) 0.0026(7)
C8 0.0119(8) 0.0173(9) 0.0237(9) -0.0013(7) 0.0054(7) 0.0017(7)
C9 0.0150(9) 0.0241(10) 0.0289(10) -0.0037(7) 0.0084(8) -0.0001(8)
O1W 0.103(3) 0.0399(18) 0.247(6) 0.000 0.140(4) 0.000
O2W 0.0709(14) 0.0310(10) 0.0514(11) -0.0099(9) 0.0275(10) -0.0037(8)

loop_
_atom_type_symbol
_atom_type_description
_atom_type_scat_dispersion_real
_atom_type_scat_dispersion_imag
_atom_type_scat_source
C C 0.0033 0.0016 'International Tables Vol C Tables 4.2.6.8 and 6.1.1.4'
H H 0.0000 0.0000 'International Tables Vol C Tables 4.2.6.8 and 6.1.1.4'
Co Co 0.3494 0.9721 'International Tables Vol C Tables 4.2.6.8 and 6.1.1.4'
N N 0.0061 0.0033 'International Tables Vol C Tables 4.2.6.8 and 6.1.1.4'
O O 0.0106 0.0060 'International Tables Vol C Tables 4.2.6.8 and 6.1.1.4'

loop_
_geom_angle_atom_site_label_1
_geom_angle_atom_site_label_2
_geom_angle_atom_site_label_3
_geom_angle_site_symmetry_1
_geom_angle_site_symmetry_3
_geom_angle
_geom_angle_publ_flag
O4 Co1 N2 5 . 101.30(6) ?
O4 Co1 O4W 5 . 90.43(6) ?
N2 Co1 O4W . . 93.58(7) ?
O4 Co1 O3W 5 . 91.41(6) ?
N2 Co1 O3W . . 91.38(6) ?
O4W Co1 O3W . . 174.27(6) ?
O4 Co1 O2 5 8_556 158.80(5) ?
N2 Co1 O2 . 8_556 99.73(6) ?
O4W Co1 O2 . 8_556 90.90(6) ?
O3W Co1 O2 . 8_556 85.43(5) ?
O4 Co1 O1 5 8_556 98.39(5) ?
N2 Co1 O1 . 8_556 160.30(6) ?
O4W Co1 O1 . 8_556 85.57(6) ?
O3W Co1 O1 . 8_556 88.79(6) ?
O2 Co1 O1 8_556 8_556 60.64(5) ?
O4 Co1 C7 5 8_556 128.59(6) ?
N2 Co1 C7 . 8_556 130.06(6) ?
O4W Co1 C7 . 8_556 88.46(6) ?
O3W Co1 C7 . 8_556 86.15(6) ?
O2 Co1 C7 8_556 8_556 30.33(6) ?
O1 Co1 C7 8_556 8_556 30.31(6) ?
C7 O1 Co1 . 8_455 89.07(11) ?
C7 O2 Co1 . 8_455 90.30(11) ?
Co1 O3W H3WA . . 119.7 ?
Co1 O3W H3WB . . 102.7 ?
H3WA O3W H3WB . . 111.6 ?
C8 O4 Co1 . 5 128.68(13) ?
Co1 O4W H4WA . . 116.2 ?
Co1 O4W H4WB . . 116.2 ?
H4WA O4W H4WB . . 109.6 ?
C9 N1 C5 . . 107.24(16) ?
C9 N1 H1A . . 126.4 ?
C5 N1 H1A . . 126.4 ?
C9 N2 C4 . . 104.80(16) ?
C9 N2 Co1 . . 122.80(13) ?
C4 N2 Co1 . . 130.58(13) ?
C6 C1 C2 . . 121.02(16) ?
C6 C1 C7 . . 117.55(16) ?
C2 C1 C7 . . 121.40(16) ?
C3 C2 C1 . . 121.02(16) ?
C3 C2 C8 . . 116.03(16) ?
C1 C2 C8 . . 122.80(16) ?
C2 C3 C4 . . 118.00(17) ?
C2 C3 H3A . . 121.0 ?
C4 C3 H3A . . 121.0 ?
C3 C4 N2 . . 130.70(18) ?
C3 C4 C5 . . 120.52(17) ?
N2 C4 C5 . . 108.77(16) ?
N1 C5 C6 . . 132.21(18) ?
N1 C5 C4 . . 105.67(16) ?
C6 C5 C4 . . 122.11(17) ?
C5 C6 C1 . . 117.23(17) ?
C5 C6 H6A . . 121.4 ?
C1 C6 H6A . . 121.4 ?
O1 C7 O2 . . 119.96(16) ?
O1 C7 C1 . . 119.97(16) ?
O2 C7 C1 . . 120.07(16) ?
O1 C7 Co1 . 8_455 60.62(9) ?
O2 C7 Co1 . 8_455 59.36(9) ?
C1 C7 Co1 . 8_455 178.35(14) ?
O3 C8 O4 . . 125.06(18) ?
O3 C8 C2 . . 118.29(17) ?
O4 C8 C2 . . 116.53(17) ?
N2 C9 N1 . . 113.50(17) ?
N2 C9 H9A . . 123.3 ?
N1 C9 H9A . . 123.3 ?
H2WA O2W H2WB . . 102.3 ?

loop_
_geom_bond_atom_site_label_1
_geom_bond_atom_site_label_2
_geom_bond_site_symmetry_2
_geom_bond_distance
_geom_bond_publ_flag
Co1 O4 5 2.0603(14) ?
Co1 N2 . 2.0898(16) ?
Co1 O4W . 2.0901(15) ?
Co1 O3W . 2.1497(15) ?
Co1 O2 8_556 2.1560(13) ?
Co1 O1 8_556 2.1837(14) ?
Co1 C7 8_556 2.5057(18) ?
O1 C7 . 1.265(2) ?
O1 Co1 8_455 2.1837(14) ?
O2 C7 . 1.266(2) ?
O2 Co1 8_455 2.1560(13) ?
O3 C8 . 1.244(2) ?
O3W H3WA . 0.8399 ?
O3W H3WB . 0.8399 ?
O4 C8 . 1.269(2) ?
O4 Co1 5 2.0603(14) ?
O4W H4WA . 0.8401 ?
O4W H4WB . 0.8393 ?
N1 C9 . 1.338(3) ?
N1 C5 . 1.376(2) ?
N1 H1A . 0.8598 ?
N2 C9 . 1.322(3) ?
N2 C4 . 1.395(2) ?
C1 C6 . 1.390(3) ?
C1 C2 . 1.420(3) ?
C1 C7 . 1.493(2) ?
C2 C3 . 1.386(3) ?
C2 C8 . 1.511(2) ?
C3 C4 . 1.393(3) ?
C3 H3A . 0.9300 ?
C4 C5 . 1.404(3) ?
C5 C6 . 1.389(3) ?
C6 H6A . 0.9300 ?
C7 Co1 8_455 2.5057(18) ?
C9 H9A . 0.9300 ?
O1W H1W . 0.8401 ?
O2W H2WA . 0.8400 ?
O2W H2WB . 0.8401 ?

loop_
_geom_hbond_atom_site_label_D
_geom_hbond_atom_site_label_H
_geom_hbond_atom_site_label_A
_geom_hbond_site_symmetry_A
_geom_hbond_distance_DH
_geom_hbond_distance_HA
_geom_hbond_distance_DA
_geom_hbond_angle_DHA
O3W H3WA O1 5_565 0.84 1.97 2.798(2) 169.9
N1 H1A O1W 5_565 0.86 2.45 3.130(2) 135.9
O2W H2WA O4 5_565 0.84 1.99 2.78546 157.1
O3W H3WB O3 5 0.84 1.85 2.641(2) 157.5
O4W H4WB O3 2_554 0.84 2.60 3.095(2) 118.7
O4W H4WA O2 2_554 0.84 1.86 2.679(2) 164.8
O4W H4WB O2W 1_545 0.84 2.02 2.76864 148.2
N1 H1A O2W . 0.86 2.31 2.89857 125.4
O1W H1W O3 6_556 0.84 1.98 2.8218(18) 180.0
O2W H2WB O3W 4 0.84 2.16 2.94922 157.3

loop_
_geom_torsion_atom_site_label_1
_geom_torsion_atom_site_label_2
_geom_torsion_atom_site_label_3
_geom_torsion_atom_site_label_4
_geom_torsion_site_symmetry_1
_geom_torsion_site_symmetry_2
_geom_torsion_site_symmetry_3
_geom_torsion_site_symmetry_4
_geom_torsion
_geom_torsion_publ_flag
O4 Co1 N2 C9 5 . . . 158.93(16) ?
O4W Co1 N2 C9 . . . . -109.92(17) ?
O3W Co1 N2 C9 . . . . 67.21(17) ?
O2 Co1 N2 C9 8_556 . . . -18.39(18) ?
O1 Co1 N2 C9 8_556 . . . -23.1(3) ?
C7 Co1 N2 C9 8_556 . . . -18.9(2) ?
O4 Co1 N2 C4 5 . . . -3.25(19) ?
O4W Co1 N2 C4 . . . . 87.90(18) ?
O3W Co1 N2 C4 . . . . -94.97(18) ?
O2 Co1 N2 C4 8_556 . . . 179.43(17) ?
O1 Co1 N2 C4 8_556 . . . 174.76(16) ?
C7 Co1 N2 C4 8_556 . . . 178.90(16) ?
C6 C1 C2 C3 . . . . 1.4(3) ?
C7 C1 C2 C3 . . . . 179.21(18) ?
C6 C1 C2 C8 . . . . 176.81(17) ?
C7 C1 C2 C8 . . . . -5.4(3) ?
C1 C2 C3 C4 . . . . 0.6(3) ?
C8 C2 C3 C4 . . . . -175.08(17) ?
C2 C3 C4 N2 . . . . 177.8(2) ?
C2 C3 C4 C5 . . . . -3.1(3) ?
C9 N2 C4 C3 . . . . 177.6(2) ?
Co1 N2 C4 C3 . . . . -17.9(3) ?
C9 N2 C4 C5 . . . . -1.6(2) ?
Co1 N2 C4 C5 . . . . 162.99(14) ?
C9 N1 C5 C6 . . . . 177.3(2) ?
C9 N1 C5 C4 . . . . -1.4(2) ?
C3 C4 C5 N1 . . . . -177.40(18) ?
N2 C4 C5 N1 . . . . 1.9(2) ?
C3 C4 C5 C6 . . . . 3.7(3) ?
N2 C4 C5 C6 . . . . -177.00(18) ?
N1 C5 C6 C1 . . . . 179.8(2) ?
C4 C5 C6 C1 . . . . -1.6(3) ?
C2 C1 C6 C5 . . . . -0.9(3) ?
C7 C1 C6 C5 . . . . -178.77(17) ?
Co1 O1 C7 O2 8_455 . . . 1.72(18) ?
Co1 O1 C7 C1 8_455 . . . -178.23(15) ?
Co1 O2 C7 O1 8_455 . . . -1.74(18) ?
Co1 O2 C7 C1 8_455 . . . 178.21(15) ?
C6 C1 C7 O1 . . . . -30.8(3) ?
C2 C1 C7 O1 . . . . 151.34(18) ?
C6 C1 C7 O2 . . . . 149.27(18) ?
C2 C1 C7 O2 . . . . -28.6(3) ?
Co1 O4 C8 O3 5 . . . 0.8(3) ?
Co1 O4 C8 C2 5 . . . -175.08(12) ?
C3 C2 C8 O3 . . . . -62.2(2) ?
C1 C2 C8 O3 . . . . 122.2(2) ?
C3 C2 C8 O4 . . . . 114.0(2) ?
C1 C2 C8 O4 . . . . -61.7(2) ?
C4 N2 C9 N1 . . . . 0.7(2) ?
Co1 N2 C9 N1 . . . . -165.38(14) ?
C5 N1 C9 N2 . . . . 0.4(2) ?
